data_4504200
loop_
_publ_author_name
'Song, Xue-Yan'
Li,
'Liao, Dai-Zheng'
'Jiang, Zong-Hui'
'Yan, Shi-Ping'

_publ_section_title
;
 Extended Tapes of Cyclic Water Hexamers in an Unusual Oxalate-Bridged
 One-Dimensional Copper(II) Complex
;
_journal_issue 7
_journal_name_full 'Crystal Growth &amp; Design'
_journal_page_first 1220
_journal_paper_doi 10.1021/cg070017u
_journal_volume 7
_journal_year 2007
_chemical_formula_sum 'C15 H18 Cu N2 O8'
_chemical_formula_weight 417.85
_chemical_name_systematic
; 
 ? 
;
_space_group_IT_number 14
_symmetry_cell_setting monoclinic
_symmetry_space_group_name_Hall '-P 2ybc'
_symmetry_space_group_name_H-M 'P 1 21/c 1'
_atom_sites_solution_hydrogens geom
_atom_sites_solution_primary direct
_atom_sites_solution_secondary difmap
_audit_creation_method SHELXL-97
_cell_angle_alpha 90.00
_cell_angle_beta 100.630(4)
_cell_angle_gamma 90.00
_cell_formula_units_Z 4
_cell_length_a 9.558(2)
_cell_length_b 7.5277(16)
_cell_length_c 25.132(6)
_cell_measurement_reflns_used 1884
_cell_measurement_temperature 294(2)
_cell_measurement_theta_max 22.99
_cell_measurement_theta_min 2.47
_cell_volume 1777.2(7)
_computing_cell_refinement 'Bruker SMART'
_computing_data_collection 'Bruker SMART'
_computing_data_reduction 'Bruker SAINT'
_computing_molecular_graphics 'Bruker SHELXTL'
_computing_publication_material 'Bruker SHELXTL'
_computing_structure_refinement 'SHELXL-97 (Sheldrick, 1997)'
_computing_structure_solution 'SHELXS-97 (Sheldrick, 1990)'
_diffrn_ambient_temperature 294(2)
_diffrn_measured_fraction_theta_full 0.999
_diffrn_measured_fraction_theta_max 0.999
_diffrn_measurement_device_type 'CCD area detector'
_diffrn_measurement_method 'phi and omega scans'
_diffrn_radiation_monochromator graphite
_diffrn_radiation_source 'fine-focus sealed tube'
_diffrn_radiation_type MoK\a
_diffrn_radiation_wavelength 0.71073
_diffrn_reflns_av_R_equivalents 0.0542
_diffrn_reflns_av_sigmaI/netI 0.0676
_diffrn_reflns_limit_h_max 8
_diffrn_reflns_limit_h_min -11
_diffrn_reflns_limit_k_max 8
_diffrn_reflns_limit_k_min -8
_diffrn_reflns_limit_l_max 29
_diffrn_reflns_limit_l_min -29
_diffrn_reflns_number 8663
_diffrn_reflns_theta_full 25.01
_diffrn_reflns_theta_max 25.01
_diffrn_reflns_theta_min 1.65
_exptl_absorpt_coefficient_mu 1.275
_exptl_absorpt_correction_T_max 1.000000
_exptl_absorpt_correction_T_min 0.630432
_exptl_absorpt_correction_type multi-scan
_exptl_absorpt_process_details SADABS
_exptl_crystal_density_diffrn 1.562
_exptl_crystal_density_meas ?
_exptl_crystal_density_method 'not measured'
_exptl_crystal_F_000 860
_exptl_crystal_size_max 0.24
_exptl_crystal_size_mid 0.14
_exptl_crystal_size_min 0.10
_refine_diff_density_max 0.720
_refine_diff_density_min -0.450
_refine_diff_density_rms 0.082
_refine_ls_extinction_method none
_refine_ls_goodness_of_fit_ref 1.089
_refine_ls_hydrogen_treatment constr
_refine_ls_matrix_type full
_refine_ls_number_parameters 236
_refine_ls_number_reflns 3137
_refine_ls_number_restraints 9
_refine_ls_restrained_S_all 1.121
_refine_ls_R_factor_all 0.0938
_refine_ls_R_factor_gt 0.0503
_refine_ls_shift/su_max 0.005
_refine_ls_shift/su_mean 0.001
_refine_ls_structure_factor_coef Fsqd
_refine_ls_weighting_details 'calc w=1/[\s^2^(Fo^2^)+(0.0667P)^2^+0.3971P] where P=(Fo^2^+2Fc^2^)/3'
_refine_ls_weighting_scheme calc
_refine_ls_wR_factor_gt 0.1234
_refine_ls_wR_factor_ref 0.1430
_reflns_number_gt 1969
_reflns_number_total 3137
_reflns_threshold_expression >2sigma(I)
_cod_data_source_file cg070017usi20070107_090120.cif
_cod_data_source_block 051102a
_cod_depositor_comments
;
The following automatic conversions were performed:

'_symmetry_cell_setting' value 'Monoclinic' changed to 'monoclinic'
according to /home/saulius/struct/CIF-dictionaries/cif_core.dic
dictionary named 'cif_core.dic' version 2.4.1 from
2010-06-29.

'_exptl_absorpt_correction_type' value 'MULTI-SCAN'
changed to 'multi-scan' according to
/home/saulius/struct/CIF-dictionaries/cif_core.dic dictionary named
'cif_core.dic' version 2.4.1 from
2010-06-29.

'_refine_ls_hydrogen_treatment' value 'CONSTR' changed
to 'constr' according to
/home/saulius/struct/CIF-dictionaries/cif_core.dic dictionary named
'cif_core.dic' version 2.4.1 from 2010-06-29.

Automatic conversion script
Id: cif_fix_values 1715 2011-07-08 13:25:40Z adriana 

The following automatic conversions were performed:

'_exptl_crystal_density_meas' value 'NONE' was changed to '?' - the
value is perceived as not measured.

Automatic conversion script
Id: cif_fix_values 3008 2015-01-20 13:52:24Z robertas 
;
_cod_original_sg_symbol_H-M P2(1)/c
_cod_database_code 4504200

loop_
_symmetry_equiv_pos_as_xyz
'x, y, z'
'-x, y+1/2, -z+1/2'
'-x, -y, -z'
'x, -y-1/2, z-1/2'

loop_
_atom_site_label
_atom_site_type_symbol
_atom_site_fract_x
_atom_site_fract_y
_atom_site_fract_z
_atom_site_U_iso_or_equiv
_atom_site_adp_type
_atom_site_occupancy
_atom_site_symmetry_multiplicity
_atom_site_calc_flag
_atom_site_refinement_flags
Cu1 Cu 0.24630(6) 0.49587(9) 0.28076(2) 0.0312(2) Uani 1 1 d .
O1 O 0.0734(4) 0.6067(5) 0.29740(14) 0.0407(10) Uani 1 1 d .
O2 O 0.1923(3) 0.6123(5) 0.21063(14) 0.0354(9) Uani 1 1 d .
O3 O -0.0059(4) 0.7200(6) 0.15958(15) 0.0542(11) Uani 1 1 d .
O4 O -0.1203(3) 0.7458(5) 0.25502(15) 0.0399(10) Uani 1 1 d .
O5 O 0.6347(4) 0.3604(6) 0.07333(15) 0.0530(11) Uani 1 1 d .
N1 N 0.4397(4) 0.4090(5) 0.26922(17) 0.0286(10) Uani 1 1 d .
N2 N 0.3283(4) 0.4262(5) 0.35683(17) 0.0315(10) Uani 1 1 d .
C1 C 0.2643(5) 0.4309(7) 0.3999(2) 0.0355(13) Uani 1 1 d .
H1 H 0.1720 0.4749 0.3956 0.043 Uiso 1 1 calc R
C2 C 0.3304(6) 0.3727(8) 0.4505(2) 0.0485(16) Uani 1 1 d .
H2 H 0.2831 0.3763 0.4796 0.058 Uiso 1 1 calc R
C3 C 0.4687(6) 0.3089(8) 0.4569(2) 0.0532(17) Uani 1 1 d .
H3 H 0.5152 0.2679 0.4904 0.064 Uiso 1 1 calc R
C4 C 0.5368(6) 0.3070(8) 0.4126(2) 0.0451(15) Uani 1 1 d .
H4 H 0.6301 0.2668 0.4163 0.054 Uiso 1 1 calc R
C5 C 0.4640(5) 0.3654(7) 0.3632(2) 0.0333(13) Uani 1 1 d .
C6 C 0.5203(5) 0.3594(7) 0.3130(2) 0.0340(13) Uani 1 1 d .
H6 H 0.6126 0.3204 0.3129 0.041 Uiso 1 1 calc R
C7 C 0.4927(5) 0.4054(7) 0.2191(2) 0.0275(11) Uani 1 1 d .
C8 C 0.4023(5) 0.3461(7) 0.1722(2) 0.0389(14) Uani 1 1 d .
H8 H 0.3080 0.3176 0.1730 0.047 Uiso 1 1 calc R
C9 C 0.4545(5) 0.3304(7) 0.1247(2) 0.0399(14) Uani 1 1 d .
H9 H 0.3961 0.2869 0.0937 0.048 Uiso 1 1 calc R
C10 C 0.5940(5) 0.3792(7) 0.1230(2) 0.0351(13) Uani 1 1 d .
C11 C 0.6822(5) 0.4434(7) 0.1687(2) 0.0346(13) Uani 1 1 d .
H11 H 0.7746 0.4786 0.1671 0.042 Uiso 1 1 calc R
C12 C 0.6321(5) 0.4550(6) 0.2168(2) 0.0328(13) Uani 1 1 d .
H12 H 0.6918 0.4960 0.2478 0.039 Uiso 1 1 calc R
C13 C 0.7800(6) 0.4009(9) 0.0698(3) 0.0584(18) Uani 1 1 d .
H13A H 0.7995 0.5231 0.0793 0.088 Uiso 1 1 calc R
H13B H 0.7944 0.3804 0.0335 0.088 Uiso 1 1 calc R
H13C H 0.8429 0.3261 0.0943 0.088 Uiso 1 1 calc R
C14 C -0.0030(5) 0.6782(7) 0.2553(2) 0.0314(12) Uani 1 1 d .
C15 C 0.0651(5) 0.6695(7) 0.2030(2) 0.0302(12) Uani 1 1 d .
O6 O 0.8781(6) 0.5635(7) 0.3778(2) 0.0874(17) Uani 1 1 d D
H6A H 0.8907 0.4426 0.3779 0.105 Uiso 1 1 d RD
H6B H 0.9116 0.6316 0.3543 0.105 Uiso 1 1 d RD
O7 O 0.1124(5) 0.2038(7) 0.53252(19) 0.0853(16) Uani 1 1 d D
H7A H 0.1184 0.2631 0.5615 0.102 Uiso 1 1 d RD
H7B H 0.0302 0.1708 0.5167 0.102 Uiso 1 1 d RD
O8 O 0.1030(5) 0.6646(7) 0.06291(19) 0.0865(16) Uani 1 1 d D
H8A H 0.0728 0.7725 0.0578 0.104 Uiso 1 1 d RD
H8B H 0.0743 0.6080 0.0884 0.104 Uiso 1 1 d RD

loop_
_atom_site_aniso_label
_atom_site_aniso_U_11
_atom_site_aniso_U_22
_atom_site_aniso_U_33
_atom_site_aniso_U_23
_atom_site_aniso_U_13
_atom_site_aniso_U_12
Cu1 0.0230(3) 0.0414(4) 0.0292(3) 0.0031(3) 0.0044(2) 0.0054(3)
O1 0.033(2) 0.059(3) 0.032(2) 0.005(2) 0.0105(17) 0.0147(19)
O2 0.0267(19) 0.044(2) 0.036(2) 0.0064(18) 0.0075(15) 0.0036(17)
O3 0.050(2) 0.077(3) 0.032(2) 0.008(2) -0.0019(19) 0.023(2)
O4 0.027(2) 0.042(2) 0.051(3) 0.0086(19) 0.0090(17) 0.0122(18)
O5 0.045(2) 0.078(3) 0.040(2) -0.014(2) 0.0178(19) -0.008(2)
N1 0.018(2) 0.031(2) 0.036(3) -0.003(2) 0.0021(19) -0.0006(19)
N2 0.027(2) 0.035(2) 0.032(3) -0.001(2) 0.0021(19) -0.0011(19)
C1 0.030(3) 0.038(3) 0.039(3) -0.002(3) 0.005(2) -0.002(2)
C2 0.057(4) 0.058(4) 0.031(3) 0.003(3) 0.009(3) -0.009(3)
C3 0.049(4) 0.066(4) 0.038(4) 0.012(3) -0.010(3) -0.001(3)
C4 0.038(3) 0.051(4) 0.041(4) 0.005(3) -0.007(3) 0.004(3)
C5 0.025(3) 0.034(3) 0.038(3) 0.001(3) 0.000(2) -0.001(2)
C6 0.020(3) 0.035(3) 0.046(3) -0.001(3) 0.003(2) -0.001(2)
C7 0.025(3) 0.029(3) 0.028(3) -0.002(2) 0.003(2) 0.003(2)
C8 0.023(3) 0.042(3) 0.052(4) -0.009(3) 0.009(3) -0.007(2)
C9 0.030(3) 0.046(4) 0.042(3) -0.016(3) 0.001(2) -0.006(3)
C10 0.036(3) 0.034(3) 0.036(3) -0.001(3) 0.009(2) 0.004(3)
C11 0.025(3) 0.036(3) 0.044(3) 0.000(3) 0.010(2) -0.004(2)
C12 0.024(3) 0.035(3) 0.039(3) -0.005(2) 0.003(2) -0.004(2)
C13 0.054(4) 0.072(5) 0.056(4) -0.007(4) 0.028(3) -0.006(4)
C14 0.030(3) 0.028(3) 0.036(3) -0.002(3) 0.005(2) -0.003(2)
C15 0.033(3) 0.029(3) 0.029(3) -0.003(2) 0.004(2) -0.003(2)
O6 0.107(4) 0.075(3) 0.092(4) 0.016(3) 0.048(3) 0.029(3)
O7 0.071(3) 0.131(5) 0.058(3) -0.005(3) 0.020(3) -0.013(3)
O8 0.076(3) 0.123(5) 0.064(3) 0.014(3) 0.021(3) -0.017(3)

loop_
_atom_type_symbol
_atom_type_description
_atom_type_scat_dispersion_real
_atom_type_scat_dispersion_imag
_atom_type_scat_source
C C 0.0033 0.0016 'International Tables Vol C Tables 4.2.6.8 and 6.1.1.4'
H H 0.0000 0.0000 'International Tables Vol C Tables 4.2.6.8 and 6.1.1.4'
N N 0.0061 0.0033 'International Tables Vol C Tables 4.2.6.8 and 6.1.1.4'
O O 0.0106 0.0060 'International Tables Vol C Tables 4.2.6.8 and 6.1.1.4'
Cu Cu 0.3201 1.2651 'International Tables Vol C Tables 4.2.6.8 and 6.1.1.4'

loop_
_geom_angle_atom_site_label_1
_geom_angle_atom_site_label_2
_geom_angle_atom_site_label_3
_geom_angle
_geom_angle_site_symmetry_3
O2 Cu1 O1 84.75(14) .
O2 Cu1 N2 166.96(16) .
O1 Cu1 N2 96.02(16) .
O2 Cu1 N1 96.41(15) .
O1 Cu1 N1 172.22(16) .
N2 Cu1 N1 81.11(17) .
O2 Cu1 O4 89.00(14) 2_545
O1 Cu1 O4 91.73(14) 2_545
N2 Cu1 O4 103.97(15) 2_545
N1 Cu1 O4 95.98(14) 2_545
C14 O1 Cu1 112.0(3) .
C15 O2 Cu1 112.0(3) .
C14 O4 Cu1 138.1(3) 2
C10 O5 C13 118.0(4) .
C6 N1 C7 119.6(4) .
C6 N1 Cu1 113.0(3) .
C7 N1 Cu1 127.3(3) .
C1 N2 C5 118.9(4) .
C1 N2 Cu1 127.6(4) .
C5 N2 Cu1 113.5(3) .
N2 C1 C2 122.4(5) .
N2 C1 H1 118.8 .
C2 C1 H1 118.8 .
C1 C2 C3 118.8(5) .
C1 C2 H2 120.6 .
C3 C2 H2 120.6 .
C2 C3 C4 119.1(5) .
C2 C3 H3 120.4 .
C4 C3 H3 120.4 .
C5 C4 C3 119.0(5) .
C5 C4 H4 120.5 .
C3 C4 H4 120.5 .
N2 C5 C4 121.8(5) .
N2 C5 C6 113.9(4) .
C4 C5 C6 124.3(5) .
N1 C6 C5 118.4(5) .
N1 C6 H6 120.8 .
C5 C6 H6 120.8 .
C8 C7 C12 119.7(5) .
C8 C7 N1 118.7(4) .
C12 C7 N1 121.5(4) .
C9 C8 C7 119.3(5) .
C9 C8 H8 120.3 .
C7 C8 H8 120.3 .
C8 C9 C10 120.3(5) .
C8 C9 H9 119.8 .
C10 C9 H9 119.8 .
C11 C10 O5 123.8(5) .
C11 C10 C9 120.6(5) .
O5 C10 C9 115.6(5) .
C10 C11 C12 119.6(5) .
C10 C11 H11 120.2 .
C12 C11 H11 120.2 .
C11 C12 C7 120.4(5) .
C11 C12 H12 119.8 .
C7 C12 H12 119.8 .
O5 C13 H13A 109.5 .
O5 C13 H13B 109.5 .
H13A C13 H13B 109.5 .
O5 C13 H13C 109.5 .
H13A C13 H13C 109.5 .
H13B C13 H13C 109.5 .
O4 C14 O1 123.8(5) .
O4 C14 C15 122.0(5) .
O1 C14 C15 114.2(4) .
O3 C15 O2 126.3(5) .
O3 C15 C14 118.8(5) .
O2 C15 C14 114.9(4) .
H6A O6 H6B 120.7 .
H7A O7 H7B 117.8 .
H8A O8 H8B 115.8 .

loop_
_geom_bond_atom_site_label_1
_geom_bond_atom_site_label_2
_geom_bond_distance
_geom_bond_site_symmetry_2
Cu1 O2 1.951(3) .
Cu1 O1 1.964(3) .
Cu1 N2 1.998(4) .
Cu1 N1 2.031(4) .
Cu1 O4 2.325(3) 2_545
O1 C14 1.287(6) .
O2 C15 1.270(6) .
O3 C15 1.235(6) .
O4 C14 1.230(6) .
O4 Cu1 2.325(3) 2
O5 C10 1.381(6) .
O5 C13 1.440(6) .
N1 C6 1.277(6) .
N1 C7 1.442(6) .
N2 C1 1.339(6) .
N2 C5 1.357(6) .
C1 C2 1.382(7) .
C1 H1 0.9300 .
C2 C3 1.388(8) .
C2 H2 0.9300 .
C3 C4 1.389(8) .
C3 H3 0.9300 .
C4 C5 1.379(7) .
C4 H4 0.9300 .
C5 C6 1.461(7) .
C6 H6 0.9300 .
C7 C8 1.401(7) .
C7 C12 1.396(6) .
C8 C9 1.382(7) .
C8 H8 0.9300 .
C9 C10 1.391(7) .
C9 H9 0.9300 .
C10 C11 1.381(7) .
C11 C12 1.383(7) .
C11 H11 0.9300 .
C12 H12 0.9300 .
C13 H13A 0.9600 .
C13 H13B 0.9600 .
C13 H13C 0.9600 .
C14 C15 1.571(7) .
O6 H6A 0.9180 .
O6 H6B 0.8855 .
O7 H7A 0.8462 .
O7 H7B 0.8496 .
O8 H8A 0.8636 .
O8 H8B 0.8547 .

loop_
_geom_torsion_atom_site_label_1
_geom_torsion_atom_site_label_2
_geom_torsion_atom_site_label_3
_geom_torsion_atom_site_label_4
_geom_torsion
_geom_torsion_site_symmetry_1
O2 Cu1 O1 C14 9.1(3) .
N2 Cu1 O1 C14 176.1(3) .
N1 Cu1 O1 C14 108.2(12) .
O4 Cu1 O1 C14 -79.7(4) 2_545
O1 Cu1 O2 C15 -13.7(3) .
N2 Cu1 O2 C15 -107.7(7) .
N1 Cu1 O2 C15 174.1(3) .
O4 Cu1 O2 C15 78.2(3) 2_545
O2 Cu1 N1 C6 165.0(4) .
O1 Cu1 N1 C6 66.7(13) .
N2 Cu1 N1 C6 -2.1(4) .
O4 Cu1 N1 C6 -105.4(4) 2_545
O2 Cu1 N1 C7 -12.5(4) .
O1 Cu1 N1 C7 -110.7(12) .
N2 Cu1 N1 C7 -179.6(4) .
O4 Cu1 N1 C7 77.1(4) 2_545
O2 Cu1 N2 C1 103.1(7) .
O1 Cu1 N2 C1 10.3(5) .
N1 Cu1 N2 C1 -177.0(5) .
O4 Cu1 N2 C1 -83.0(4) 2_545
O2 Cu1 N2 C5 -78.0(8) .
O1 Cu1 N2 C5 -170.8(3) .
N1 Cu1 N2 C5 1.9(3) .
O4 Cu1 N2 C5 95.9(4) 2_545
C5 N2 C1 C2 -1.4(8) .
Cu1 N2 C1 C2 177.5(4) .
N2 C1 C2 C3 0.7(9) .
C1 C2 C3 C4 0.6(9) .
C2 C3 C4 C5 -1.2(9) .
C1 N2 C5 C4 0.7(8) .
Cu1 N2 C5 C4 -178.3(4) .
C1 N2 C5 C6 177.5(4) .
Cu1 N2 C5 C6 -1.5(6) .
C3 C4 C5 N2 0.6(9) .
C3 C4 C5 C6 -175.9(5) .
C7 N1 C6 C5 179.7(4) .
Cu1 N1 C6 C5 2.0(6) .
N2 C5 C6 N1 -0.3(7) .
C4 C5 C6 N1 176.4(5) .
C6 N1 C7 C8 139.0(5) .
Cu1 N1 C7 C8 -43.7(6) .
C6 N1 C7 C12 -39.3(7) .
Cu1 N1 C7 C12 138.0(4) .
C12 C7 C8 C9 2.7(8) .
N1 C7 C8 C9 -175.6(5) .
C7 C8 C9 C10 -2.3(9) .
C13 O5 C10 C11 3.6(8) .
C13 O5 C10 C9 -177.1(5) .
C8 C9 C10 C11 0.2(9) .
C8 C9 C10 O5 -179.1(5) .
O5 C10 C11 C12 -179.1(5) .
C9 C10 C11 C12 1.6(8) .
C10 C11 C12 C7 -1.2(8) .
C8 C7 C12 C11 -0.9(8) .
N1 C7 C12 C11 177.3(4) .
Cu1 O4 C14 O1 138.8(5) 2
Cu1 O4 C14 C15 -42.3(8) 2
Cu1 O1 C14 O4 175.3(4) .
Cu1 O1 C14 C15 -3.7(5) .
Cu1 O2 C15 O3 -166.4(5) .
Cu1 O2 C15 C14 14.9(5) .
O4 C14 C15 O3 -5.6(8) .
O1 C14 C15 O3 173.5(5) .
O4 C14 C15 O2 173.2(4) .
O1 C14 C15 O2 -7.7(6) .
